data_7236801
loop_
_publ_author_name
'Srivastava, Anant Kumar'
'Vijayakanth, Thangavel'
'Divya, Pillutla'
'Praveenkumar, B.'
'Steiner, Alexander'
'Boomishankar, Ramamoorthy'

_publ_section_title
;
 Altering polarization attributes in ferroelectric metallo-cavitands by
 varying hydrated alkali-metal guest cations
;
_journal_issue 29
_journal_name_full 'Journal of Materials Chemistry C'
_journal_page_first 7352
_journal_paper_doi 10.1039/C7TC01758H
_journal_volume 5
_journal_year 2017
_chemical_absolute_configuration unk
_chemical_formula_sum 'C128 H202.5 Co4 N40.25 Na0.25 O74 P8'
_chemical_formula_weight 3978.52
_space_group_crystal_system tetragonal
_space_group_IT_number 97
_space_group_name_Hall 'I 4 2'
_space_group_name_H-M_alt 'I 4 2 2'
_atom_sites_solution_hydrogens geom
_audit_creation_method SHELXL-2014/7
_audit_update_record
;
2017-04-12 deposited with the CCDC.
2017-07-05 downloaded from the CCDC.
;
_cell_angle_alpha 90
_cell_angle_beta 90
_cell_angle_gamma 90
_cell_formula_units_Z 2
_cell_length_a 24.524(12)
_cell_length_b 24.524(12)
_cell_length_c 17.661(8)
_cell_measurement_reflns_used 1153
_cell_measurement_temperature 100(2)
_cell_measurement_theta_max 16.84
_cell_measurement_theta_min 2.19
_cell_volume 10622(9)
_computing_cell_refinement 'Bruker SAINT'
_computing_data_collection 'Bruker APEX2'
_computing_data_reduction 'Bruker SAINT'
_computing_molecular_graphics 'Bruker SHELXTL'
_computing_publication_material 'Bruker SHELXTL'
_computing_structure_refinement 'SHELXL-2014 (Sheldrick 2014)'
_computing_structure_solution 'SHELXS-97 (Sheldrick 2008)'
_diffrn_ambient_temperature 100(2)
_diffrn_measured_fraction_theta_full 0.999
_diffrn_measured_fraction_theta_max 0.999
_diffrn_measurement_device_type 'Bruker APEX-II CCD'
_diffrn_measurement_method 'Omega and phi scans'
_diffrn_radiation_type MoK\a
_diffrn_radiation_wavelength 0.71073
_diffrn_reflns_av_R_equivalents 0.2054
_diffrn_reflns_av_unetI/netI 0.1372
_diffrn_reflns_Laue_measured_fraction_full 0.999
_diffrn_reflns_Laue_measured_fraction_max 0.999
_diffrn_reflns_limit_h_max 29
_diffrn_reflns_limit_h_min -21
_diffrn_reflns_limit_k_max 27
_diffrn_reflns_limit_k_min -29
_diffrn_reflns_limit_l_max 19
_diffrn_reflns_limit_l_min -21
_diffrn_reflns_number 26907
_diffrn_reflns_point_group_measured_fraction_full 0.999
_diffrn_reflns_point_group_measured_fraction_max 0.999
_diffrn_reflns_theta_full 25.014
_diffrn_reflns_theta_max 25.014
_diffrn_reflns_theta_min 2.186
_diffrn_source 'fine-focus sealed tube'
_exptl_absorpt_coefficient_mu 0.455
_exptl_absorpt_correction_T_max 0.7457
_exptl_absorpt_correction_T_min 0.5461
_exptl_absorpt_correction_type multi-scan
_exptl_absorpt_process_details SADABS
_exptl_crystal_colour orange
_exptl_crystal_density_diffrn 1.244
_exptl_crystal_density_method 'not measured'
_exptl_crystal_description block
_exptl_crystal_F_000 4150
_exptl_crystal_preparation ', Ferroelectric and dielectric'
_exptl_crystal_recrystallization_method 'Re-crystallisation from solvent: Methanol and water'
_exptl_crystal_size_max 0.14
_exptl_crystal_size_mid 0.11
_exptl_crystal_size_min 0.08
_refine_diff_density_max 0.781
_refine_diff_density_min -0.298
_refine_diff_density_rms 0.081
_refine_ls_abs_structure_details
;
 Refined as an inversion twin.
;
_refine_ls_abs_structure_Flack 0.38(10)
_refine_ls_extinction_method none
_refine_ls_goodness_of_fit_ref 0.947
_refine_ls_hydrogen_treatment constr
_refine_ls_matrix_type full
_refine_ls_number_parameters 172
_refine_ls_number_reflns 4705
_refine_ls_number_restraints 31
_refine_ls_restrained_S_all 0.944
_refine_ls_R_factor_all 0.2055
_refine_ls_R_factor_gt 0.0879
_refine_ls_shift/su_max 0.000
_refine_ls_shift/su_mean 0.000
_refine_ls_structure_factor_coef Fsqd
_refine_ls_weighting_details 'w=1/[\s^2^(Fo^2^)+(0.1747P)^2^] where P=(Fo^2^+2Fc^2^)/3'
_refine_ls_weighting_scheme calc
_refine_ls_wR_factor_gt 0.2355
_refine_ls_wR_factor_ref 0.3072
_reflns_Friedel_coverage 0.782
_reflns_Friedel_fraction_full 1.000
_reflns_Friedel_fraction_max 1.000
_reflns_number_gt 1996
_reflns_number_total 4705
_reflns_threshold_expression 'I > 2\s(I)'
_cod_data_source_file c7tc01758h2.cif
_cod_data_source_block compound_Hy-Na_2_sq
_cod_original_cell_volume 10622(12)
_cod_original_formula_sum 'C128 H202.50 Co4 N40.25 Na0.25 O74 P8'
_cod_database_code 7236801
_shelx_shelxl_version_number 2014/7
_shelx_space_group_comment
;
The symmetry employed for this shelxl refinement is uniquely defined
by the following loop, which should always be used as a source of
symmetry information in preference to the above space-group names.
They are only intended as comments.
;

loop_
_space_group_symop_operation_xyz
'x, y, z'
'-x, -y, z'
'-y, x, z'
'y, -x, z'
'-x, y, -z'
'x, -y, -z'
'y, x, -z'
'-y, -x, -z'
'x+1/2, y+1/2, z+1/2'
'-x+1/2, -y+1/2, z+1/2'
'-y+1/2, x+1/2, z+1/2'
'y+1/2, -x+1/2, z+1/2'
'-x+1/2, y+1/2, -z+1/2'
'x+1/2, -y+1/2, -z+1/2'
'y+1/2, x+1/2, -z+1/2'
'-y+1/2, -x+1/2, -z+1/2'

loop_
_atom_site_label
_atom_site_type_symbol
_atom_site_fract_x
_atom_site_fract_y
_atom_site_fract_z
_atom_site_U_iso_or_equiv
_atom_site_adp_type
_atom_site_occupancy
_atom_site_site_symmetry_order
_atom_site_calc_flag
_atom_site_refinement_flags_posn
_atom_site_refinement_flags_adp
_atom_site_refinement_flags_occupancy
_atom_site_disorder_assembly
_atom_site_disorder_group
Co1 Co 0.76077(9) 0.5000 0.5000 0.0668(8) Uani 1 2 d S T P . .
O2 O 0.6749(4) 0.5000 0.5000 0.075(3) Uani 1 2 d S T P . .
O3 O 0.8447(5) 0.5000 0.5000 0.100(4) Uani 1 2 d S T P . .
O4 O 0.6035(7) 0.4982(11) 0.3864(9) 0.085(5) Uiso 0.5 1 d . . P . .
O5 O 0.6076(13) 0.5774(13) 0.501(3) 0.084(10) Uiso 0.25 1 d . . P . .
O7 O 0.5000 0.5000 0.441(3) 0.095(16) Uiso 0.125 4 d S . P . .
Na1 Na 0.5000 0.5000 0.441(3) 0.095(16) Uiso 0.125 4 d S . P . .
P1 P 0.6393(2) 0.35928(18) 0.71139(18) 0.0791(11) Uani 1 1 d . . . . .
O1 O 0.6049(4) 0.3909(5) 0.6616(6) 0.104(3) Uani 1 1 d . . . . .
N1 N 0.6875(6) 0.3932(5) 0.7537(7) 0.088(4) Uani 1 1 d . . . . .
H1A H 0.6911 0.3867 0.8024 0.106 Uiso 1 1 calc R U . . .
C11 C 0.7235(4) 0.4307(4) 0.7242(5) 0.075(4) Uani 1 1 d G . . . .
C12 C 0.7247(3) 0.4406(3) 0.6467(4) 0.082(5) Uani 1 1 d G . . . .
H12 H 0.7000 0.4221 0.6141 0.099 Uiso 1 1 calc R U . . .
N13 N 0.7621(3) 0.4774(3) 0.6169(3) 0.073(3) Uani 1 1 d G . . . .
C14 C 0.7982(3) 0.5044(4) 0.6645(5) 0.070(3) Uani 1 1 d G . . . .
H14 H 0.8237 0.5295 0.6442 0.084 Uiso 1 1 calc R U . . .
C15 C 0.7970(3) 0.4946(4) 0.7420(4) 0.112(6) Uani 1 1 d G . . . .
H15 H 0.8217 0.5130 0.7746 0.135 Uiso 1 1 calc R U . . .
C16 C 0.7596(4) 0.4577(5) 0.7718(3) 0.081(4) Uani 1 1 d G . . . .
H16 H 0.7588 0.4510 0.8248 0.097 Uiso 1 1 calc R U . . .
N2 N 0.6738(6) 0.3115(6) 0.6637(6) 0.091(4) Uani 1 1 d . . . . .
H2A H 0.7081 0.3073 0.6767 0.109 Uiso 1 1 calc R U . . .
C21 C 0.6559(4) 0.2787(4) 0.6082(4) 0.060(3) Uani 1 1 d G . . . .
C22 C 0.6014(3) 0.2777(3) 0.5867(4) 0.068(4) Uani 1 1 d G . . . .
H22 H 0.5760 0.3015 0.6103 0.082 Uiso 1 1 calc R U . . .
N23 N 0.5841(2) 0.2419(3) 0.5307(4) 0.069(3) Uani 1 1 d G . . . .
C24 C 0.6212(3) 0.2071(3) 0.4961(5) 0.079(4) Uani 1 1 d G . . . .
H24 H 0.6094 0.1826 0.4578 0.094 Uiso 1 1 calc R U . . .
C25 C 0.6757(3) 0.2080(4) 0.5177(6) 0.093(5) Uani 1 1 d G . . . .
H25 H 0.7011 0.1842 0.4941 0.111 Uiso 1 1 calc R U . . .
C26 C 0.6931(3) 0.2438(4) 0.5737(5) 0.074(4) Uani 1 1 d G . . . .
H26 H 0.7304 0.2445 0.5884 0.088 Uiso 1 1 calc R U . . .
C1 C 0.5937(10) 0.3372(10) 0.7798(11) 0.077(9) Uiso 0.51(3) 1 d G U P A 1
C2 C 0.5471(10) 0.3654(8) 0.8014(13) 0.116(12) Uiso 0.51(3) 1 d G U P A 1
H2 H 0.5365 0.3974 0.7747 0.139 Uiso 0.51(3) 1 calc R U P A 1
C3 C 0.5159(9) 0.3469(9) 0.8619(13) 0.099(11) Uiso 0.51(3) 1 d G U P A 1
H3 H 0.4840 0.3662 0.8766 0.119 Uiso 0.51(3) 1 calc R U P A 1
C4 C 0.5314(9) 0.3001(10) 0.9008(11) 0.097(10) Uiso 0.51(3) 1 d G U P A 1
H4 H 0.5101 0.2875 0.9422 0.117 Uiso 0.51(3) 1 calc R U P A 1
C5 C 0.5780(9) 0.2719(9) 0.8793(11) 0.079(8) Uiso 0.51(3) 1 d G U P A 1
H5 H 0.5886 0.2399 0.9059 0.095 Uiso 0.51(3) 1 calc R U P A 1
C6 C 0.6092(8) 0.2904(9) 0.8188(11) 0.072(8) Uiso 0.51(3) 1 d G U P A 1
H6 H 0.6411 0.2711 0.8041 0.087 Uiso 0.51(3) 1 calc R U P A 1
C1' C 0.6097(11) 0.3204(10) 0.7881(12) 0.077(9) Uiso 0.49(3) 1 d G U P A 2
C2' C 0.5685(11) 0.3477(8) 0.8264(14) 0.104(11) Uiso 0.49(3) 1 d G U P A 2
H2' H 0.5573 0.3829 0.8100 0.125 Uiso 0.49(3) 1 calc R U P A 2
C3' C 0.5436(9) 0.3237(10) 0.8887(13) 0.095(10) Uiso 0.49(3) 1 d G U P A 2
H3' H 0.5154 0.3424 0.9148 0.114 Uiso 0.49(3) 1 calc R U P A 2
C4' C 0.5599(10) 0.2723(10) 0.9127(11) 0.089(10) Uiso 0.49(3) 1 d G U P A 2
H4' H 0.5429 0.2558 0.9553 0.107 Uiso 0.49(3) 1 calc R U P A 2
C5' C 0.6012(9) 0.2449(9) 0.8744(12) 0.079(9) Uiso 0.49(3) 1 d G U P A 2
H5' H 0.6123 0.2097 0.8908 0.095 Uiso 0.49(3) 1 calc R U P A 2
C6' C 0.6261(9) 0.2689(10) 0.8121(12) 0.077(9) Uiso 0.49(3) 1 d G U P A 2
H6' H 0.6543 0.2502 0.7859 0.093 Uiso 0.49(3) 1 calc R U P A 2

loop_
_atom_site_aniso_label
_atom_site_aniso_U_11
_atom_site_aniso_U_22
_atom_site_aniso_U_33
_atom_site_aniso_U_23
_atom_site_aniso_U_13
_atom_site_aniso_U_12
Co1 0.0637(14) 0.0676(14) 0.0693(14) -0.0049(18) 0.000 0.000
O2 0.067(7) 0.088(8) 0.070(7) -0.005(10) 0.000 0.000
O3 0.083(8) 0.124(11) 0.093(9) -0.020(13) 0.000 0.000
P1 0.096(4) 0.075(3) 0.066(2) -0.007(2) -0.003(2) -0.022(2)
O1 0.058(7) 0.135(11) 0.118(7) -0.061(8) -0.035(6) -0.001(6)
N1 0.105(10) 0.094(10) 0.066(7) 0.009(7) 0.007(7) -0.030(8)
C11 0.077(10) 0.091(11) 0.056(8) 0.002(8) -0.005(8) -0.017(9)
C12 0.108(12) 0.052(8) 0.087(11) 0.015(8) -0.031(10) -0.032(8)
N13 0.068(7) 0.085(8) 0.067(7) -0.015(6) -0.003(6) 0.007(6)
C14 0.068(8) 0.064(8) 0.079(8) -0.014(9) -0.006(7) -0.025(8)
C15 0.090(11) 0.174(18) 0.073(10) -0.042(13) -0.028(9) 0.045(16)
C16 0.080(10) 0.096(12) 0.067(10) 0.002(9) -0.014(8) -0.026(9)
N2 0.098(11) 0.098(10) 0.076(7) 0.003(8) 0.006(7) -0.010(8)
C21 0.056(8) 0.069(9) 0.055(8) 0.006(7) -0.004(7) -0.016(7)
C22 0.094(11) 0.063(9) 0.047(7) -0.006(7) 0.000(7) -0.019(8)
N23 0.071(7) 0.073(7) 0.062(7) 0.010(6) -0.012(6) 0.007(7)
C24 0.090(9) 0.078(8) 0.067(7) -0.017(10) 0.004(11) 0.037(8)
C25 0.059(9) 0.095(11) 0.124(15) -0.027(11) -0.001(9) 0.015(8)
C26 0.056(8) 0.089(11) 0.075(9) 0.009(8) -0.008(8) 0.009(9)

loop_
_atom_type_symbol
_atom_type_description
_atom_type_scat_dispersion_real
_atom_type_scat_dispersion_imag
_atom_type_scat_source
C C 0.0033 0.0016 'International Tables Vol C Tables 4.2.6.8 and 6.1.1.4'
H H 0.0000 0.0000 'International Tables Vol C Tables 4.2.6.8 and 6.1.1.4'
N N 0.0061 0.0033 'International Tables Vol C Tables 4.2.6.8 and 6.1.1.4'
O O 0.0106 0.0060 'International Tables Vol C Tables 4.2.6.8 and 6.1.1.4'
Na Na 0.0362 0.0249 'International Tables Vol C Tables 4.2.6.8 and 6.1.1.4'
P P 0.1023 0.0942 'International Tables Vol C Tables 4.2.6.8 and 6.1.1.4'
Co Co 0.3494 0.9721 'International Tables Vol C Tables 4.2.6.8 and 6.1.1.4'

loop_
_geom_angle_atom_site_label_1
_geom_angle_atom_site_label_2
_geom_angle_atom_site_label_3
_geom_angle
_geom_angle_site_symmetry_1
_geom_angle_site_symmetry_3
O3 Co1 O2 180.0 . .
O3 Co1 N23 91.8(5) . 8_666
O2 Co1 N23 88.2(5) . 8_666
O3 Co1 N23 91.8(5) . 3_655
O2 Co1 N23 88.2(5) . 3_655
N23 Co1 N23 176.5(10) 8_666 3_655
O3 Co1 N13 89.1(8) . 6_566
O2 Co1 N13 90.9(8) . 6_566
N23 Co1 N13 90.3(11) 8_666 6_566
N23 Co1 N13 89.7(15) 3_655 6_566
O3 Co1 N13 89.1(2) . .
O2 Co1 N13 90.9(2) . .
N23 Co1 N13 89.7(7) 8_666 .
N23 Co1 N13 90.3(13) 3_655 .
N13 Co1 N13 178.3(10) 6_566 .
O1 P1 N1 115.5(8) . .
O1 P1 N2 111.4(5) . .
N1 P1 N2 102.9(8) . .
O1 P1 C1 102.4(10) . .
N1 P1 C1 108.0(9) . .
N2 P1 C1 117.2(10) . .
O1 P1 C1' 120.3(11) . .
N1 P1 C1' 102.6(10) . .
N2 P1 C1' 102.1(9) . .
C11 N1 P1 129.3(9) . .
C11 N1 H1A 115.4 . .
P1 N1 H1A 115.4 . .
N1 C11 C12 120.2(8) . .
N1 C11 C16 119.8(8) . .
C12 C11 C16 120.0 . .
N13 C12 C11 120.0 . .
N13 C12 H12 120.0 . .
C11 C12 H12 120.0 . .
C14 N13 C12 120.0 . .
C14 N13 Co1 118.1(4) . .
C12 N13 Co1 121.6(4) . .
N13 C14 C15 120.0 . .
N13 C14 H14 120.0 . .
C15 C14 H14 120.0 . .
C16 C15 C14 120.0 . .
C16 C15 H15 120.0 . .
C14 C15 H15 120.0 . .
C15 C16 C11 120.0 . .
C15 C16 H16 120.0 . .
C11 C16 H16 120.0 . .
C21 N2 P1 128.6(11) . .
C21 N2 H2A 115.7 . .
P1 N2 H2A 115.7 . .
N2 C21 C22 121.6(9) . .
N2 C21 C26 118.4(9) . .
C22 C21 C26 120.0 . .
C21 C22 N23 120.0 . .
C21 C22 H22 120.0 . .
N23 C22 H22 120.0 . .
C24 N23 C22 120.0 . .
C24 N23 Co1 120.2(4) . 4_565
C22 N23 Co1 119.8(4) . 4_565
N23 C24 C25 120.0 . .
N23 C24 H24 120.0 . .
C25 C24 H24 120.0 . .
C26 C25 C24 120.0 . .
C26 C25 H25 120.0 . .
C24 C25 H25 120.0 . .
C25 C26 C21 120.0 . .
C25 C26 H26 120.0 . .
C21 C26 H26 120.0 . .
C2 C1 C6 120.0 . .
C2 C1 P1 124.5(13) . .
C6 C1 P1 115.3(13) . .
C3 C2 C1 120.0 . .
C3 C2 H2 120.0 . .
C1 C2 H2 120.0 . .
C2 C3 C4 120.0 . .
C2 C3 H3 120.0 . .
C4 C3 H3 120.0 . .
C5 C4 C3 120.0 . .
C5 C4 H4 120.0 . .
C3 C4 H4 120.0 . .
C4 C5 C6 120.0 . .
C4 C5 H5 120.0 . .
C6 C5 H5 120.0 . .
C5 C6 C1 120.0 . .
C5 C6 H6 120.0 . .
C1 C6 H6 120.0 . .
C2' C1' C6' 120.0 . .
C2' C1' P1 113.6(13) . .
C6' C1' P1 126.3(13) . .
C3' C2' C1' 120.0 . .
C3' C2' H2' 120.0 . .
C1' C2' H2' 120.0 . .
C2' C3' C4' 120.0 . .
C2' C3' H3' 120.0 . .
C4' C3' H3' 120.0 . .
C5' C4' C3' 120.0 . .
C5' C4' H4' 120.0 . .
C3' C4' H4' 120.0 . .
C4' C5' C6' 120.0 . .
C4' C5' H5' 120.0 . .
C6' C5' H5' 120.0 . .
C5' C6' C1' 120.0 . .
C5' C6' H6' 120.0 . .
C1' C6' H6' 120.0 . .

loop_
_geom_bond_atom_site_label_1
_geom_bond_atom_site_label_2
_geom_bond_distance
_geom_bond_site_symmetry_2
Co1 O3 2.059(13) .
Co1 O2 2.106(11) .
Co1 N23 2.13(3) 8_666
Co1 N23 2.13(4) 3_655
Co1 N13 2.137(6) 6_566
Co1 N13 2.137(6) .
O5 O5 1.05(6) 7_556
O7 Na1 2.10(11) 5_656
P1 O1 1.445(11) .
P1 N1 1.627(13) .
P1 N2 1.672(13) .
P1 C1 1.734(15) .
P1 C1' 1.809(16) .
N1 C11 1.377(13) .
N1 H1A 0.8800 .
C11 C12 1.3900 .
C11 C16 1.3900 .
C12 N13 1.3900 .
C12 H12 0.9500 .
N13 C14 1.3900 .
C14 C15 1.3900 .
C14 H14 0.9500 .
C15 C16 1.3900 .
C15 H15 0.9500 .
C16 H16 0.9500 .
N2 C21 1.341(14) .
N2 H2A 0.8800 .
C21 C22 1.3900 .
C21 C26 1.3900 .
C22 N23 1.3900 .
C22 H22 0.9500 .
N23 C24 1.3900 .
N23 Co1 2.133(6) 4_565
C24 C25 1.3900 .
C24 H24 0.9500 .
C25 C26 1.3900 .
C25 H25 0.9500 .
C26 H26 0.9500 .
C1 C2 1.3900 .
C1 C6 1.3900 .
C2 C3 1.3900 .
C2 H2 0.9500 .
C3 C4 1.3900 .
C3 H3 0.9500 .
C4 C5 1.3900 .
C4 H4 0.9500 .
C5 C6 1.3900 .
C5 H5 0.9500 .
C6 H6 0.9500 .
C1' C2' 1.3900 .
C1' C6' 1.3900 .
C2' C3' 1.3900 .
C2' H2' 0.9500 .
C3' C4' 1.3900 .
C3' H3' 0.9500 .
C4' C5' 1.3900 .
C4' H4' 0.9500 .
C5' C6' 1.3900 .
C5' H5' 0.9500 .
C6' H6' 0.9500 .
